data_7109523
loop_
_publ_author_name
'Beatrix E. K. Barth'
'Eliza Leusmann'
'Klaus Harms'
'Stefanie Dehnen'

_publ_section_title
;
 Towards the installation of transition metal ions on donor ligand
 decorated tin sulfide clusters
;
_journal_name_full Chem.Commun.
_journal_page_first 6590
_journal_paper_doi 10.1039/c3cc43649g
_journal_volume 49
_journal_year 2013
_chemical_formula_sum 'C77 H104 N16 O7 S10 Sn6'
_chemical_formula_weight 2398.50
_chemical_name_systematic
;
?
;
_space_group_crystal_system monoclinic
_space_group_IT_number 12
_space_group_name_Hall '-C 2y'
_space_group_name_H-M_alt 'C 1 2/m 1'
_symmetry_space_group_name_Hall '-C 2y'
_symmetry_space_group_name_H-M 'C 1 2/m 1'
_atom_sites_solution_hydrogens geom
_atom_sites_solution_primary direct
_atom_sites_solution_secondary difmap
_audit_creation_method SHELXL-2013
_cell_angle_alpha 90
_cell_angle_beta 96.153(6)
_cell_angle_gamma 90
_cell_formula_units_Z 2
_cell_length_a 13.0812(11)
_cell_length_b 22.5874(14)
_cell_length_c 16.9755(13)
_cell_measurement_reflns_used 7089
_cell_measurement_temperature 100(2)
_cell_measurement_theta_max 24.7
_cell_measurement_theta_min 1.8
_cell_volume 4986.9(6)
_computing_cell_refinement 'STOE X-AREA'
_computing_data_collection 'STOE X-AREA'
_computing_data_reduction 'STOE X-AREA'
_computing_molecular_graphics 'DIAMOND (Crystal Impact)'
_computing_structure_refinement 'SHELXL-2013 (Sheldrick, 2013)'
_computing_structure_solution 'SHELXS-97 (Sheldrick, 2008)'
_diffrn_ambient_temperature 100(2)
_diffrn_measured_fraction_theta_full 1.000
_diffrn_measured_fraction_theta_max 1.000
_diffrn_measurement_device_type 'STOE IPDS 2T'
_diffrn_measurement_method 'omega scans'
_diffrn_radiation_type MoK\a
_diffrn_radiation_wavelength 0.71073
_diffrn_reflns_av_R_equivalents 0.0949
_diffrn_reflns_av_unetI/netI 0.1273
_diffrn_reflns_Laue_measured_fraction_full 1.000
_diffrn_reflns_Laue_measured_fraction_max 1.000
_diffrn_reflns_limit_h_max 15
_diffrn_reflns_limit_h_min -15
_diffrn_reflns_limit_k_max 27
_diffrn_reflns_limit_k_min -27
_diffrn_reflns_limit_l_max 18
_diffrn_reflns_limit_l_min -20
_diffrn_reflns_number 13664
_diffrn_reflns_point_group_measured_fraction_full 1.000
_diffrn_reflns_point_group_measured_fraction_max 1.000
_diffrn_reflns_theta_full 25.242
_diffrn_reflns_theta_max 25.249
_diffrn_reflns_theta_min 1.803
_exptl_absorpt_coefficient_mu 1.743
_exptl_absorpt_correction_T_max 0.90
_exptl_absorpt_correction_T_min 0.80
_exptl_absorpt_correction_type integration
_exptl_absorpt_process_details 'STOE X-RED'
_exptl_crystal_colour colourless
_exptl_crystal_density_diffrn 1.597
_exptl_crystal_description block
_exptl_crystal_F_000 2388
_exptl_crystal_size_max 0.140
_exptl_crystal_size_mid 0.130
_exptl_crystal_size_min 0.100
_refine_diff_density_max 0.826
_refine_diff_density_min -0.517
_refine_diff_density_rms 0.100
_refine_ls_extinction_method none
_refine_ls_goodness_of_fit_ref 0.821
_refine_ls_hydrogen_treatment constr
_refine_ls_matrix_type full
_refine_ls_number_parameters 310
_refine_ls_number_reflns 4651
_refine_ls_number_restraints 208
_refine_ls_restrained_S_all 0.819
_refine_ls_R_factor_all 0.1115
_refine_ls_R_factor_gt 0.0463
_refine_ls_shift/su_max 0.001
_refine_ls_shift/su_mean 0.000
_refine_ls_structure_factor_coef Fsqd
_refine_ls_weighting_details
;
w=1/[\s^2^(Fo^2^)+(0.0241P)^2^]
where P=(Fo^2^+2Fc^2^)/3
;
_refine_ls_weighting_scheme calc
_refine_ls_wR_factor_gt 0.0718
_refine_ls_wR_factor_ref 0.0855
_reflns_Friedel_coverage 0.000
_reflns_number_gt 2484
_reflns_number_total 4651
_reflns_threshold_expression 'I > 2\s(I)'
_cod_data_source_file c3cc43649g.txt
_cod_data_source_block 3b
_cod_database_code 7109523
_shelx_space_group_comment
;
The symmetry employed for this shelxl refinement is uniquely defined
by the following loop, which should always be used as a source of
symmetry information in preference to the above space-group names.
They are only intended as comments.
;
_shelx_estimated_absorpt_t_min 0.792
_shelx_estimated_absorpt_t_max 0.845

loop_
_space_group_symop_operation_xyz
'x, y, z'
'-x, y, -z'
'x+1/2, y+1/2, z'
'-x+1/2, y+1/2, -z'
'-x, -y, -z'
'x, -y, z'
'-x+1/2, -y+1/2, -z'
'x+1/2, -y+1/2, z'

loop_
_atom_site_label
_atom_site_type_symbol
_atom_site_fract_x
_atom_site_fract_y
_atom_site_fract_z
_atom_site_U_iso_or_equiv
_atom_site_adp_type
_atom_site_occupancy
_atom_site_site_symmetry_order
_atom_site_calc_flag
_atom_site_refinement_flags_posn
_atom_site_refinement_flags_adp
_atom_site_refinement_flags_occupancy
_atom_site_disorder_assembly
_atom_site_disorder_group
C1 C 0.4495(5) 0.6470(4) 0.1786(6) 0.073(3) Uani 1 1 d . . . . .
H1A H 0.4243 0.6107 0.1515 0.109 Uiso 1 1 calc R U . . .
H1B H 0.4184 0.6815 0.1504 0.109 Uiso 1 1 calc R U . . .
H1C H 0.4310 0.6468 0.2330 0.109 Uiso 1 1 calc R U . . .
C2 C 0.5675(5) 0.6503(3) 0.1801(5) 0.052(2) Uani 1 1 d . . . . .
C3 C 0.6123(5) 0.7039(3) 0.2245(6) 0.061(2) Uani 1 1 d . . . . .
H3A H 0.5761 0.7099 0.2722 0.073 Uiso 1 1 calc R U . . .
H3B H 0.5997 0.7393 0.1903 0.073 Uiso 1 1 calc R U . . .
C4 C 0.7273(6) 0.6989(4) 0.2498(5) 0.053(2) Uani 1 1 d . . . . .
C7 C 0.9344(6) 0.6334(3) 0.2237(6) 0.053(2) Uani 1 1 d . . . . .
C8 C 1.0413(6) 0.6177(4) 0.2514(6) 0.056(2) Uani 1 1 d . . . . .
C10 C 1.1994(6) 0.5894(4) 0.2174(6) 0.075(3) Uani 1 1 d . . . . .
H10 H 1.2427 0.5806 0.1774 0.090 Uiso 1 1 calc R U . . .
C11 C 1.2382(6) 0.5842(4) 0.2941(6) 0.074(3) Uani 1 1 d . . . . .
H11 H 1.3075 0.5720 0.3071 0.089 Uiso 1 1 calc R U . . .
C12 C 1.1773(7) 0.5964(5) 0.3536(6) 0.084(3) Uani 1 1 d . . . . .
H12 H 1.2030 0.5932 0.4079 0.100 Uiso 1 1 calc R U . . .
C13 C 1.0765(7) 0.6136(5) 0.3302(6) 0.080(3) Uani 1 1 d . . . . .
H13 H 1.0318 0.6225 0.3692 0.096 Uiso 1 1 calc R U . . .
C14 C 0.5972(6) 0.6468(4) 0.0956(5) 0.063(2) Uani 1 1 d . . . . .
H14A H 0.6721 0.6497 0.0966 0.094 Uiso 1 1 calc R U . . .
H14B H 0.5649 0.6796 0.0642 0.094 Uiso 1 1 calc R U . . .
H14C H 0.5737 0.6091 0.0716 0.094 Uiso 1 1 calc R U . . .
C15 C 0.7832(7) 0.7543(4) 0.2775(7) 0.084(3) Uani 1 1 d . . . . .
H15A H 0.8366 0.7447 0.3206 0.126 Uiso 1 1 calc R U . . .
H15B H 0.7345 0.7825 0.2967 0.126 Uiso 1 1 calc R U . . .
H15C H 0.8150 0.7720 0.2334 0.126 Uiso 1 1 calc R U . . .
C16 C 0.9053(5) 0.6420(4) 0.1368(6) 0.053(2) Uani 1 1 d . . . . .
C18 C 0.8658(6) 0.7100(4) 0.0383(6) 0.062(2) Uani 1 1 d . . . . .
H18 H 0.8551 0.7499 0.0217 0.075 Uiso 1 1 calc R U . . .
C19 C 0.8542(6) 0.6671(5) -0.0175(6) 0.066(3) Uani 1 1 d . . . . .
H19 H 0.8369 0.6769 -0.0717 0.079 Uiso 1 1 calc R U . . .
C20 C 0.8681(6) 0.6088(4) 0.0054(6) 0.065(2) Uani 1 1 d . . . . .
H20 H 0.8586 0.5779 -0.0327 0.078 Uiso 1 1 calc R U . . .
C21 C 0.8952(6) 0.5961(4) 0.0826(6) 0.059(2) Uani 1 1 d . . . . .
H21 H 0.9070 0.5564 0.0994 0.070 Uiso 1 1 calc R U . . .
N5 N 0.7679(4) 0.6483(3) 0.2473(4) 0.0468(16) Uani 1 1 d . . . . .
N6 N 0.8713(4) 0.6398(3) 0.2766(4) 0.0517(18) Uani 1 1 d . . . . .
N9 N 1.1017(5) 0.6066(3) 0.1949(5) 0.067(2) Uani 1 1 d . . . . .
N17 N 0.8911(5) 0.7000(3) 0.1147(5) 0.0583(19) Uani 1 1 d . . . . .
S1 S 0.65208(14) 0.58883(9) 0.38804(13) 0.0500(5) Uani 1 1 d . . . . .
S2 S 0.49191(19) 0.5000 0.24761(18) 0.0476(7) Uani 1 2 d S T P . .
S3 S 0.74955(19) 0.5000 0.20443(19) 0.0471(7) Uani 1 2 d S T P . .
S4 S 0.3871(2) 0.5000 0.43564(18) 0.0542(8) Uani 1 2 d S T P . .
Sn1 Sn 0.63379(4) 0.57400(2) 0.24649(3) 0.04361(16) Uani 1 1 d . . . . .
Sn2 Sn 0.56579(5) 0.5000 0.42063(5) 0.0453(2) Uani 1 2 d S T P . .
C901 C 0.0518(15) 0.5241(10) 0.5631(17) 0.073(7) Uani 0.5 1 d . U P A 1
H90A H 0.1051 0.5463 0.5932 0.088 Uiso 0.5 1 d R U P A 1
H90B H 0.0029 0.5121 0.5983 0.088 Uiso 0.5 1 d R U P A 1
C902 C 0.0929(15) 0.4716(10) 0.5302(17) 0.073(7) Uani 0.5 1 d . U P A 1
H90C H 0.1336 0.4822 0.4885 0.087 Uiso 0.5 1 d R U P A 1
H90D H 0.1344 0.4493 0.5698 0.087 Uiso 0.5 1 d R U P A 1
O901 O 0.0000 0.5615(4) 0.5000 0.082(3) Uani 1 2 d S TU P . .
C905 C 0.362(2) 0.492(4) 0.0286(17) 0.066(11) Uani 0.25 1 d . U P B -1
H90K H 0.4336 0.5030 0.0450 0.099 Uiso 0.25 1 calc R U P B -1
H90L H 0.3304 0.5216 -0.0085 0.099 Uiso 0.25 1 calc R U P B -1
H90M H 0.3600 0.4531 0.0028 0.099 Uiso 0.25 1 calc R U P B -1
O904 O 0.3118(14) 0.490(2) 0.0904(13) 0.066(11) Uani 0.25 1 d . U P B -1
H904 H 0.3536 0.4887 0.1316 0.099 Uiso 0.25 1 calc R U P B -1
C904 C 0.574(2) 0.2139(12) 0.5273(18) 0.139(9) Uani 0.5 1 d . U P C -1
H90H H 0.5223 0.1844 0.5075 0.208 Uiso 0.5 1 calc R U P C -1
H90I H 0.5491 0.2355 0.5717 0.208 Uiso 0.5 1 calc R U P C -1
H90J H 0.6385 0.1939 0.5454 0.208 Uiso 0.5 1 calc R U P C -1
O903 O 0.5900(17) 0.2547(8) 0.4651(14) 0.150(7) Uani 0.5 1 d . U P C -1
H903 H 0.6466 0.2473 0.4480 0.226 Uiso 0.5 1 calc R U P C -1
C903 C 0.5432(16) 0.3022(9) 0.5364(12) 0.081(6) Uani 0.5 1 d . U P D -2
H90E H 0.4889 0.3183 0.4981 0.121 Uiso 0.5 1 calc R U P D -2
H90F H 0.5969 0.2844 0.5080 0.121 Uiso 0.5 1 calc R U P D -2
H90G H 0.5730 0.3341 0.5706 0.121 Uiso 0.5 1 calc R U P D -2
O902 O 0.5014(13) 0.2589(8) 0.5829(8) 0.111(6) Uani 0.5 1 d . U P D -2
H902 H 0.4879 0.2283 0.5555 0.167 Uiso 0.5 1 calc R U P D -2

loop_
_atom_site_aniso_label
_atom_site_aniso_U_11
_atom_site_aniso_U_22
_atom_site_aniso_U_33
_atom_site_aniso_U_23
_atom_site_aniso_U_13
_atom_site_aniso_U_12
C1 0.037(4) 0.074(6) 0.108(9) 0.032(6) 0.015(5) 0.006(4)
C2 0.034(4) 0.050(5) 0.073(7) 0.010(5) 0.008(4) 0.014(4)
C3 0.049(5) 0.047(5) 0.087(8) 0.004(5) 0.008(5) 0.010(4)
C4 0.048(5) 0.049(5) 0.064(6) 0.000(4) 0.019(4) -0.012(4)
C7 0.042(4) 0.051(5) 0.065(7) 0.009(5) 0.001(4) -0.008(4)
C8 0.042(5) 0.062(5) 0.065(7) 0.011(5) 0.006(5) 0.000(4)
C10 0.046(5) 0.101(8) 0.080(8) 0.012(6) 0.008(5) 0.005(5)
C11 0.053(5) 0.089(7) 0.079(8) 0.027(6) 0.001(5) 0.007(5)
C12 0.064(6) 0.119(9) 0.069(7) 0.025(6) 0.010(5) 0.021(6)
C13 0.065(6) 0.109(8) 0.064(8) 0.015(6) 0.002(5) 0.012(5)
C14 0.053(5) 0.076(6) 0.057(6) 0.012(5) -0.007(4) 0.001(4)
C15 0.079(6) 0.068(6) 0.104(9) -0.005(6) 0.007(6) -0.008(5)
C16 0.032(4) 0.059(6) 0.068(7) 0.006(5) 0.005(4) -0.002(4)
C18 0.066(6) 0.070(6) 0.050(7) 0.009(5) 0.004(5) 0.000(5)
C19 0.061(5) 0.094(7) 0.041(6) 0.020(6) 0.004(4) 0.002(5)
C20 0.070(6) 0.083(7) 0.040(6) -0.002(5) 0.003(5) 0.000(5)
C21 0.058(5) 0.052(5) 0.067(7) 0.000(5) 0.008(5) 0.004(4)
N5 0.043(4) 0.050(4) 0.048(5) 0.005(3) 0.008(3) 0.000(3)
N6 0.033(3) 0.055(4) 0.066(5) 0.009(4) 0.000(3) -0.005(3)
N9 0.044(4) 0.091(5) 0.066(5) 0.008(4) 0.012(4) 0.004(4)
N17 0.047(4) 0.069(5) 0.058(5) 0.002(4) 0.005(4) -0.003(3)
S1 0.0506(11) 0.0522(13) 0.0481(14) -0.0029(10) 0.0091(9) -0.0051(9)
S2 0.0379(14) 0.0527(17) 0.052(2) 0.000 0.0055(13) 0.000
S3 0.0389(14) 0.0485(17) 0.055(2) 0.000 0.0119(13) 0.000
S4 0.0392(14) 0.080(2) 0.043(2) 0.000 0.0053(13) 0.000
Sn1 0.0376(3) 0.0480(3) 0.0458(3) 0.0043(3) 0.0070(2) 0.0030(3)
Sn2 0.0393(4) 0.0525(5) 0.0454(6) 0.000 0.0103(4) 0.000
C901 0.044(12) 0.064(13) 0.11(2) -0.010(12) -0.019(11) 0.002(10)
C902 0.039(12) 0.077(13) 0.10(2) 0.001(12) -0.005(10) 0.020(10)
O901 0.069(5) 0.075(6) 0.098(8) 0.000 -0.016(5) 0.000
C905 0.076(10) 0.05(3) 0.064(12) -0.003(15) -0.010(8) -0.020(15)
O904 0.076(10) 0.05(3) 0.064(12) -0.003(15) -0.010(8) -0.020(15)
C904 0.149(17) 0.144(18) 0.115(18) 0.060(16) -0.021(16) 0.024(16)
O903 0.174(15) 0.114(12) 0.174(17) 0.034(13) 0.070(14) -0.011(12)
C903 0.090(13) 0.090(13) 0.062(13) -0.014(11) 0.011(10) 0.006(11)
O902 0.121(12) 0.169(14) 0.037(8) 0.040(9) -0.016(8) -0.065(11)

loop_
_atom_type_symbol
_atom_type_description
_atom_type_scat_dispersion_real
_atom_type_scat_dispersion_imag
_atom_type_scat_source
C C 0.0033 0.0016 'International Tables Vol C Tables 4.2.6.8 and 6.1.1.4'
H H 0.0000 0.0000 'International Tables Vol C Tables 4.2.6.8 and 6.1.1.4'
N N 0.0061 0.0033 'International Tables Vol C Tables 4.2.6.8 and 6.1.1.4'
O O 0.0106 0.0060 'International Tables Vol C Tables 4.2.6.8 and 6.1.1.4'
S S 0.1246 0.1234 'International Tables Vol C Tables 4.2.6.8 and 6.1.1.4'
Sn Sn -0.6537 1.4246 'International Tables Vol C Tables 4.2.6.8 and 6.1.1.4'

loop_
_geom_angle_atom_site_label_1
_geom_angle_atom_site_label_2
_geom_angle_atom_site_label_3
_geom_angle
_geom_angle_site_symmetry_1
_geom_angle_site_symmetry_3
C2 C1 H1A 109.5 . .
C2 C1 H1B 109.5 . .
H1A C1 H1B 109.5 . .
C2 C1 H1C 109.5 . .
H1A C1 H1C 109.5 . .
H1B C1 H1C 109.5 . .
C3 C2 C14 112.6(7) . .
C3 C2 C1 112.3(7) . .
C14 C2 C1 109.7(7) . .
C3 C2 Sn1 105.3(5) . .
C14 C2 Sn1 108.5(5) . .
C1 C2 Sn1 108.2(5) . .
C2 C3 C4 113.5(6) . .
C2 C3 H3A 108.9 . .
C4 C3 H3A 108.9 . .
C2 C3 H3B 108.9 . .
C4 C3 H3B 108.9 . .
H3A C3 H3B 107.7 . .
N5 C4 C15 125.0(7) . .
N5 C4 C3 117.6(7) . .
C15 C4 C3 117.4(7) . .
N6 C7 C8 117.5(8) . .
N6 C7 C16 123.9(7) . .
C8 C7 C16 118.7(8) . .
N9 C8 C13 121.8(8) . .
N9 C8 C7 115.7(8) . .
C13 C8 C7 122.5(8) . .
N9 C10 C11 122.9(9) . .
N9 C10 H10 118.5 . .
C11 C10 H10 118.5 . .
C10 C11 C12 120.1(8) . .
C10 C11 H11 120.0 . .
C12 C11 H11 120.0 . .
C11 C12 C13 116.8(10) . .
C11 C12 H12 121.6 . .
C13 C12 H12 121.6 . .
C8 C13 C12 120.4(9) . .
C8 C13 H13 119.8 . .
C12 C13 H13 119.8 . .
C2 C14 H14A 109.5 . .
C2 C14 H14B 109.5 . .
H14A C14 H14B 109.5 . .
C2 C14 H14C 109.5 . .
H14A C14 H14C 109.5 . .
H14B C14 H14C 109.5 . .
C4 C15 H15A 109.5 . .
C4 C15 H15B 109.5 . .
H15A C15 H15B 109.5 . .
C4 C15 H15C 109.5 . .
H15A C15 H15C 109.5 . .
H15B C15 H15C 109.5 . .
N17 C16 C21 122.2(8) . .
N17 C16 C7 114.1(8) . .
C21 C16 C7 123.7(8) . .
N17 C18 C19 124.1(9) . .
N17 C18 H18 117.9 . .
C19 C18 H18 117.9 . .
C18 C19 C20 119.0(9) . .
C18 C19 H19 120.5 . .
C20 C19 H19 120.5 . .
C21 C20 C19 119.2(9) . .
C21 C20 H20 120.4 . .
C19 C20 H20 120.4 . .
C20 C21 C16 118.9(8) . .
C20 C21 H21 120.5 . .
C16 C21 H21 120.5 . .
C4 N5 N6 120.3(6) . .
C4 N5 Sn1 108.6(5) . .
N6 N5 Sn1 125.2(4) . .
C7 N6 N5 115.6(7) . .
C8 N9 C10 117.9(8) . .
C18 N17 C16 116.5(8) . .
Sn2 S1 Sn1 96.59(7) . .
Sn1 S2 Sn1 83.95(8) 6_565 .
Sn1 S3 Sn1 87.63(9) 6_565 .
Sn2 S4 Sn2 87.79(9) . 5_666
C2 Sn1 S1 113.3(2) . .
C2 Sn1 S3 128.3(2) . .
S1 Sn1 S3 113.10(9) . .
C2 Sn1 N5 72.8(2) . .
S1 Sn1 N5 84.47(16) . .
S3 Sn1 N5 90.27(15) . .
C2 Sn1 S2 106.1(2) . .
S1 Sn1 S2 94.58(9) . .
S3 Sn1 S2 91.67(6) . .
N5 Sn1 S2 178.05(16) . .
S4 Sn2 S1 121.17(5) . .
S4 Sn2 S1 121.17(5) . 6_565
S1 Sn2 S1 113.75(10) . 6_565
S4 Sn2 S4 92.22(9) . 5_666
S1 Sn2 S4 98.93(6) . 5_666
S1 Sn2 S4 98.93(6) 6_565 5_666
C902 C901 C901 97(3) 6_565 6_565
C902 C901 C902 62(3) 6_565 .
C901 C901 C902 34.5(10) 6_565 .
C902 C901 O901 74(3) 6_565 .
C901 C901 O901 125.1(10) 6_565 .
C902 C901 O901 111(3) . .
C902 C901 H90A 79.0 6_565 .
C901 C901 H90A 121.5 6_565 .
C902 C901 H90A 110.9 . .
O901 C901 H90A 109.8 . .
C902 C901 H90B 170.0 6_565 .
C901 C901 H90B 73.6 6_565 .
C902 C901 H90B 108.1 . .
O901 C901 H90B 109.2 . .
H90A C901 H90B 108.2 . .
C901 C902 C902 83(3) 6_565 6_565
C901 C902 C901 49(3) 6_565 .
C902 C902 C901 34.5(10) 6_565 .
C901 C902 O901 74(3) 6_565 5_566
C902 C902 O901 120.6(9) 6_565 5_566
C901 C902 O901 103.0(15) . 5_566
C901 C902 H90C 157.9 6_565 .
C902 C902 H90C 75.6 6_565 .
C901 C902 H90C 109.9 . .
O901 C902 H90C 111.8 5_566 .
C901 C902 H90D 87.0 6_565 .
C902 C902 H90D 121.6 6_565 .
C901 C902 H90D 111.5 . .
O901 C902 H90D 111.2 5_566 .
H90C C902 H90D 109.2 . .
C901 O901 C901 109.9(19) . 2_556
C901 O901 C902 105.1(10) . 5_566
C901 O901 C902 32.4(11) 2_556 5_566
C901 O901 C902 32.4(11) . 6_565
C901 O901 C902 105.1(10) 2_556 6_565
C902 O901 C902 118.8(18) 5_566 6_565
O904 C905 H90K 109.5 . .
O904 C905 H90L 109.5 . .
H90K C905 H90L 109.5 . .
O904 C905 H90M 109.5 . .
H90K C905 H90M 109.5 . .
H90L C905 H90M 109.5 . .
C905 O904 H904 109.5 . .
O903 C904 H90H 109.5 . .
O903 C904 H90I 109.5 . .
H90H C904 H90I 109.5 . .
O903 C904 H90J 109.5 . .
H90H C904 H90J 109.5 . .
H90I C904 H90J 109.5 . .
C904 O903 H903 109.5 . .
O902 C903 H90E 109.5 . .
O902 C903 H90F 109.5 . .
H90E C903 H90F 109.5 . .
O902 C903 H90G 109.5 . .
H90E C903 H90G 109.5 . .
H90F C903 H90G 109.5 . .
C903 O902 H902 109.5 . .

loop_
_geom_bond_atom_site_label_1
_geom_bond_atom_site_label_2
_geom_bond_distance
_geom_bond_site_symmetry_2
C1 C2 1.543(9) .
C1 H1A 0.9800 .
C1 H1B 0.9800 .
C1 H1C 0.9800 .
C2 C3 1.513(11) .
C2 C14 1.528(11) .
C2 Sn1 2.186(7) .
C3 C4 1.523(10) .
C3 H3A 0.9900 .
C3 H3B 0.9900 .
C4 N5 1.263(9) .
C4 C15 1.499(11) .
C7 N6 1.292(10) .
C7 C8 1.470(10) .
C7 C16 1.495(12) .
C8 N9 1.330(10) .
C8 C13 1.371(11) .
C10 N9 1.351(10) .
C10 C11 1.351(12) .
C10 H10 0.9500 .
C11 C12 1.379(12) .
C11 H11 0.9500 .
C12 C13 1.391(11) .
C12 H12 0.9500 .
C13 H13 0.9500 .
C14 H14A 0.9800 .
C14 H14B 0.9800 .
C14 H14C 0.9800 .
C15 H15A 0.9800 .
C15 H15B 0.9800 .
C15 H15C 0.9800 .
C16 N17 1.369(10) .
C16 C21 1.383(11) .
C18 N17 1.322(11) .
C18 C19 1.354(12) .
C18 H18 0.9500 .
C19 C20 1.380(12) .
C19 H19 0.9500 .
C20 C21 1.351(11) .
C20 H20 0.9500 .
C21 H21 0.9500 .
N5 N6 1.403(8) .
N5 Sn1 2.427(6) .
S1 Sn2 2.396(2) .
S1 Sn1 2.413(2) .
S2 Sn1 2.4992(19) 6_565
S2 Sn1 2.4992(19) .
S3 Sn1 2.4142(19) 6_565
S3 Sn1 2.4142(19) .
S4 Sn2 2.379(3) .
S4 Sn2 2.452(3) 5_666
Sn2 S1 2.396(2) 6_565
Sn2 S4 2.452(3) 5_666
C901 C902 0.82(3) 6_565
C901 C901 1.09(4) 6_565
C901 C902 1.44(2) .
C901 O901 1.47(3) .
C901 H90A 0.9600 .
C901 H90B 0.9599 .
C902 C901 0.82(3) 6_565
C902 C902 1.28(5) 6_565
C902 O901 1.47(2) 5_566
C902 H90C 0.9604 .
C902 H90D 0.9599 .
O901 C901 1.47(3) 2_556
O901 C902 1.47(2) 5_566
O901 C902 1.47(2) 6_565
C905 O904 1.30(3) .
C905 H90K 0.9800 .
C905 H90L 0.9800 .
C905 H90M 0.9800 .
O904 H904 0.8400 .
C904 O903 1.43(3) .
C904 H90H 0.9800 .
C904 H90I 0.9800 .
C904 H90J 0.9800 .
O903 H903 0.8400 .
C903 O902 1.40(2) .
C903 H90E 0.9800 .
C903 H90F 0.9800 .
C903 H90G 0.9800 .
O902 H902 0.8400 .

loop_
_geom_torsion_atom_site_label_1
_geom_torsion_atom_site_label_2
_geom_torsion_atom_site_label_3
_geom_torsion_atom_site_label_4
_geom_torsion
_geom_torsion_site_symmetry_1
_geom_torsion_site_symmetry_4
C14 C2 C3 C4 -73.9(9) . .
C1 C2 C3 C4 161.6(7) . .
Sn1 C2 C3 C4 44.2(8) . .
C2 C3 C4 N5 -14.7(12) . .
C2 C3 C4 C15 166.5(8) . .
N6 C7 C8 N9 174.6(7) . .
C16 C7 C8 N9 -6.6(11) . .
N6 C7 C8 C13 -4.1(13) . .
C16 C7 C8 C13 174.7(8) . .
N9 C10 C11 C12 0.2(16) . .
C10 C11 C12 C13 0.4(15) . .
N9 C8 C13 C12 -1.1(15) . .
C7 C8 C13 C12 177.5(9) . .
C11 C12 C13 C8 0.1(15) . .
N6 C7 C16 N17 73.0(10) . .
C8 C7 C16 N17 -105.8(8) . .
N6 C7 C16 C21 -108.2(9) . .
C8 C7 C16 C21 73.1(10) . .
N17 C18 C19 C20 0.9(14) . .
C18 C19 C20 C21 -1.6(13) . .
C19 C20 C21 C16 1.9(12) . .
N17 C16 C21 C20 -1.5(12) . .
C7 C16 C21 C20 179.7(7) . .
C15 C4 N5 N6 4.4(13) . .
C3 C4 N5 N6 -174.2(7) . .
C15 C4 N5 Sn1 158.8(7) . .
C3 C4 N5 Sn1 -19.8(9) . .
C8 C7 N6 N5 -173.3(6) . .
C16 C7 N6 N5 7.9(11) . .
C4 N5 N6 C7 -105.6(9) . .
Sn1 N5 N6 C7 104.5(7) . .
C13 C8 N9 C10 1.7(13) . .
C7 C8 N9 C10 -177.1(7) . .
C11 C10 N9 C8 -1.2(14) . .
C19 C18 N17 C16 -0.5(12) . .
C21 C16 N17 C18 0.8(11) . .
C7 C16 N17 C18 179.7(7) . .
C902 C901 C902 C901 179.996(10) 6_565 6_565
O901 C901 C902 C901 -122(2) . 6_565
C901 C901 C902 C902 180.004(15) 6_565 6_565
O901 C901 C902 C902 58(2) . 6_565
C902 C901 C902 O901 -125.8(18) 6_565 5_566
C901 C901 C902 O901 54.2(18) 6_565 5_566
O901 C901 C902 O901 -68.1(15) . 5_566
C902 C901 O901 C901 87(3) 6_565 2_556
C901 C901 O901 C901 0.002(12) 6_565 2_556
C902 C901 O901 C901 35.8(10) . 2_556
C902 C901 O901 C902 121(3) 6_565 5_566
C901 C901 O901 C902 33.7(10) 6_565 5_566
C902 C901 O901 C902 69.5(14) . 5_566
C901 C901 O901 C902 -87(3) 6_565 6_565
C902 C901 O901 C902 -51(3) . 6_565
